data_2226287
loop_
_publ_author_name
'Zhu, Yulin'
'Qiu, Wanhong'
'Yang, Fufen'
'Li, Guichan'

_publ_section_title
;
 4,5,8a-Triphenylperhydropyrimido[4,5-<i>d</i>]pyrimidine-2,7-dione
 monohydrate
;
_journal_coeditor_code SJ2783
_journal_issue 6
_journal_name_full 'Acta Crystallographica Section E'
_journal_page_first o1503
_journal_paper_doi 10.1107/S1600536810019525
_journal_volume 66
_journal_year 2010
_chemical_formula_iupac 'C24 H22 N4 O2, H2 O'
_chemical_formula_moiety 'C24 H22 N4 O2, H2 O'
_chemical_formula_sum 'C24 H24 N4 O3'
_chemical_formula_weight 416.47
_chemical_name_systematic
;
4,5,8a-Triphenylperhydropyrimido[4,5-<i>d</i>]pyrimidine-2,7-dione monohydrate
;
_space_group_IT_number 14
_symmetry_cell_setting monoclinic
_symmetry_space_group_name_Hall '-P 2ybc'
_symmetry_space_group_name_H-M 'P 1 21/c 1'
_atom_sites_solution_hydrogens difmap
_atom_sites_solution_primary direct
_atom_sites_solution_secondary difmap
_audit_creation_method SHELXL-97
_cell_angle_alpha 90.00
_cell_angle_beta 94.7310(10)
_cell_angle_gamma 90.00
_cell_formula_units_Z 4
_cell_length_a 11.3150(2)
_cell_length_b 17.4935(3)
_cell_length_c 10.5794(2)
_cell_measurement_reflns_used 5618
_cell_measurement_temperature 298(2)
_cell_measurement_theta_max 23.54
_cell_measurement_theta_min 2.26
_cell_volume 2086.94(6)
_computing_cell_refinement '<i>SAINT</i> (Bruker, 2004)'
_computing_data_collection '<i>APEX2</i> (Bruker, 2004)'
_computing_data_reduction '<i>SAINT</i> (Bruker, 2004)'
_computing_molecular_graphics '<i>SHELXTL</i> (Sheldrick, 2008)'
_computing_publication_material '<i>SHELXTL</i> (Sheldrick, 2008)'
_computing_structure_refinement '<i>SHELXL97</i> (Sheldrick, 2008)'
_computing_structure_solution '<i>SHELXS97</i> (Sheldrick, 2008)'
_diffrn_ambient_temperature 298(2)
_diffrn_measured_fraction_theta_full 0.997
_diffrn_measured_fraction_theta_max 0.997
_diffrn_measurement_device_type 'Bruker APEXII area-detector diffractometer'
_diffrn_measurement_method '\f and \w scans'
_diffrn_radiation_monochromator graphite
_diffrn_radiation_source 'fine-focus sealed tube'
_diffrn_radiation_type MoK\a
_diffrn_radiation_wavelength 0.71073
_diffrn_reflns_av_R_equivalents 0.0348
_diffrn_reflns_av_sigmaI/netI 0.0292
_diffrn_reflns_limit_h_max 10
_diffrn_reflns_limit_h_min -13
_diffrn_reflns_limit_k_max 20
_diffrn_reflns_limit_k_min -20
_diffrn_reflns_limit_l_max 12
_diffrn_reflns_limit_l_min -12
_diffrn_reflns_number 18167
_diffrn_reflns_theta_full 27.95
_diffrn_reflns_theta_max 25.20
_diffrn_reflns_theta_min 1.81
_diffrn_standards_number 0
_exptl_absorpt_coefficient_mu 0.089
_exptl_absorpt_correction_T_max 0.981
_exptl_absorpt_correction_T_min 0.977
_exptl_absorpt_correction_type multi-scan
_exptl_absorpt_process_details '(SADABS; Bruker, 2004)'
_exptl_crystal_colour colourless
_exptl_crystal_density_diffrn 1.326
_exptl_crystal_density_method 'not measured'
_exptl_crystal_description block
_exptl_crystal_F_000 880.0
_exptl_crystal_size_max 0.30
_exptl_crystal_size_mid 0.15
_exptl_crystal_size_min 0.15
_refine_diff_density_max 0.252
_refine_diff_density_min -0.197
_refine_ls_extinction_coef 0.0066(11)
_refine_ls_extinction_expression Fc^*^=kFc[1+0.001xFc^2^\l^3^/sin(2\q)]^-1/4^
_refine_ls_extinction_method '<i>SHELXL97</i> (Sheldrick, 2008)'
_refine_ls_goodness_of_fit_ref 1.038
_refine_ls_hydrogen_treatment mixed
_refine_ls_matrix_type full
_refine_ls_number_parameters 305
_refine_ls_number_reflns 3768
_refine_ls_number_restraints 0
_refine_ls_restrained_S_all 1.038
_refine_ls_R_factor_all 0.0576
_refine_ls_R_factor_gt 0.0404
_refine_ls_shift/su_max 0.001
_refine_ls_shift/su_max_lt 0.001
_refine_ls_shift/su_mean 0.000
_refine_ls_structure_factor_coef Fsqd
_refine_ls_weighting_details 'calc w=1/[\s^2^(Fo^2^)+(0.0452P)^2^+0.5316P] where P=(Fo^2^+2Fc^2^)/3'
_refine_ls_weighting_scheme calc
_refine_ls_wR_factor_gt 0.0987
_refine_ls_wR_factor_ref 0.1099
_reflns_number_gt 2835
_reflns_number_total 3768
_reflns_threshold_expression I>2\s(I)
_cod_data_source_file sj2783.cif
_cod_data_source_block I
_cod_original_sg_symbol_H-M 'P 21/c'
_cod_database_code 2226287
_cod_database_fobs_code 2226287

loop_
_symmetry_equiv_pos_as_xyz
'x, y, z'
'-x, y+1/2, -z+1/2'
'-x, -y, -z'
'x, -y-1/2, z-1/2'

loop_
_atom_site_type_symbol
_atom_site_label
_atom_site_fract_x
_atom_site_fract_y
_atom_site_fract_z
_atom_site_U_iso_or_equiv
_atom_site_adp_type
_atom_site_calc_flag
_atom_site_refinement_flags
_atom_site_occupancy
_atom_site_disorder_assembly
_atom_site_disorder_group
C C1 0.36015(14) 0.01198(9) 0.26268(15) 0.0391(4) Uani d . 1 . .
H H7 0.4045 0.0419 0.3291 0.047 Uiso calc R 1 . .
C C2 0.23967(14) 0.12916(9) 0.20681(14) 0.0373(4) Uani d . 1 . .
C C3 0.39979(15) 0.08608(9) 0.07274(15) 0.0425(4) Uani d . 1 . .
C C4 0.23326(14) 0.04423(9) 0.24437(14) 0.0372(4) Uani d . 1 . .
H H8 0.1903 0.0165 0.1743 0.045 Uiso calc R 1 . .
C C5 0.16508(15) 0.03406(9) 0.36401(14) 0.0419(4) Uani d . 1 . .
H H6 0.1853 -0.0169 0.3975 0.050 Uiso calc R 1 . .
C C6 0.26422(15) 0.15513(10) 0.43883(15) 0.0436(4) Uani d . 1 . .
C C7 0.05756(18) 0.12622(12) 0.05276(18) 0.0632(6) Uani d . 1 . .
H H19 0.0897 0.0833 0.0166 0.076 Uiso calc R 1 . .
C C8 -0.0509(2) 0.15353(16) 0.0041(2) 0.0809(7) Uani d . 1 . .
H H20 -0.0919 0.1286 -0.0637 0.097 Uiso calc R 1 . .
C C9 -0.0985(2) 0.21711(15) 0.0550(2) 0.0752(7) Uani d . 1 . .
H H21 -0.1719 0.2354 0.0225 0.090 Uiso calc R 1 . .
C C10 -0.03787(19) 0.25315(12) 0.1531(2) 0.0709(6) Uani d . 1 . .
H H22 -0.0697 0.2968 0.1871 0.085 Uiso calc R 1 . .
C C11 0.07081(17) 0.22610(10) 0.20371(19) 0.0544(5) Uani d . 1 . .
H H23 0.1112 0.2516 0.2713 0.065 Uiso calc R 1 . .
C C12 0.11932(15) 0.16153(9) 0.15439(14) 0.0401(4) Uani d . 1 . .
C C13 0.36784(14) -0.07141(9) 0.30018(16) 0.0411(4) Uani d . 1 . .
C C14 0.33752(17) -0.12905(10) 0.2150(2) 0.0562(5) Uani d . 1 . .
H H9 0.3092 -0.1171 0.1324 0.067 Uiso calc R 1 . .
C C15 0.3491(2) -0.20481(12) 0.2519(3) 0.0792(7) Uani d . 1 . .
H H12 0.3274 -0.2433 0.1940 0.095 Uiso calc R 1 . .
C C16 0.3920(2) -0.22366(14) 0.3727(3) 0.0882(9) Uani d . 1 . .
H H13 0.4006 -0.2747 0.3964 0.106 Uiso calc R 1 . .
C C17 0.42204(19) -0.16715(15) 0.4581(3) 0.0788(7) Uani d . 1 . .
H H11 0.4512 -0.1795 0.5403 0.095 Uiso calc R 1 . .
C C18 0.40914(17) -0.09161(12) 0.42245(19) 0.0594(5) Uani d . 1 . .
H H10 0.4286 -0.0534 0.4817 0.071 Uiso calc R 1 . .
C C19 -0.0248(2) -0.02385(13) 0.26918(19) 0.0676(6) Uani d . 1 . .
H H14 0.0207 -0.0640 0.2423 0.081 Uiso calc R 1 . .
C C20 0.03073(16) 0.03569(10) 0.33765(15) 0.0461(4) Uani d . 1 . .
C C21 -0.03979(18) 0.09298(11) 0.38007(19) 0.0597(5) Uani d . 1 . .
H H18 -0.0056 0.1327 0.4288 0.072 Uiso calc R 1 . .
C C22 -0.1615(2) 0.09177(16) 0.3504(3) 0.0835(8) Uani d . 1 . .
H H17 -0.2078 0.1310 0.3792 0.100 Uiso calc R 1 . .
C C23 -0.2142(2) 0.0342(2) 0.2799(3) 0.0919(9) Uani d . 1 . .
H H16 -0.2956 0.0347 0.2589 0.110 Uiso calc R 1 . .
C C24 -0.1464(2) -0.02467(18) 0.2401(2) 0.0863(8) Uani d . 1 . .
H H15 -0.1819 -0.0650 0.1939 0.104 Uiso calc R 1 . .
N N1 0.41552(14) 0.02324(9) 0.14448(14) 0.0510(4) Uani d . 1 . .
N N2 0.32026(12) 0.13779(8) 0.10666(13) 0.0413(4) Uani d . 1 . .
N N3 0.28885(13) 0.17073(8) 0.31879(12) 0.0438(4) Uani d . 1 . .
N N4 0.20999(14) 0.08804(9) 0.45970(14) 0.0523(4) Uani d . 1 . .
O O1 0.45673(11) 0.09641(7) -0.02172(11) 0.0588(4) Uani d . 1 . .
O O2 0.29450(12) 0.19940(7) 0.52711(11) 0.0574(4) Uani d . 1 . .
O O3 0.33428(16) 0.17446(9) 0.78386(16) 0.0704(4) Uani d . 1 . .
H H4 0.3149(17) 0.2203(12) 0.3069(18) 0.065(6) Uiso d . 1 . .
H H24 0.3154(16) 0.1796(11) 0.0634(17) 0.053(5) Uiso d . 1 . .
H H5 0.4604(17) -0.0120(11) 0.1161(18) 0.059(6) Uiso d . 1 . .
H H3 0.1959(18) 0.0816(12) 0.538(2) 0.068(6) Uiso d . 1 . .
H H2 0.348(2) 0.1705(15) 0.705(3) 0.105(10) Uiso d . 1 . .
H H1 0.396(3) 0.1510(18) 0.834(3) 0.134(12) Uiso d . 1 . .

loop_
_atom_site_aniso_label
_atom_site_aniso_U_11
_atom_site_aniso_U_22
_atom_site_aniso_U_33
_atom_site_aniso_U_12
_atom_site_aniso_U_13
_atom_site_aniso_U_23
C1 0.0430(10) 0.0364(9) 0.0385(8) 0.0023(7) 0.0078(7) 0.0025(7)
C2 0.0451(10) 0.0350(9) 0.0329(8) 0.0041(7) 0.0102(7) -0.0003(7)
C3 0.0454(10) 0.0415(10) 0.0419(9) 0.0079(8) 0.0128(8) 0.0058(7)
C4 0.0441(10) 0.0349(9) 0.0337(8) 0.0029(7) 0.0087(7) -0.0011(7)
C5 0.0520(11) 0.0367(9) 0.0385(9) 0.0022(8) 0.0129(8) 0.0026(7)
C6 0.0462(10) 0.0479(10) 0.0366(9) 0.0083(8) 0.0032(7) -0.0050(8)
C7 0.0619(13) 0.0773(14) 0.0495(11) 0.0218(11) -0.0001(10) -0.0104(10)
C8 0.0638(15) 0.112(2) 0.0636(13) 0.0229(14) -0.0117(11) -0.0120(13)
C9 0.0529(13) 0.0919(17) 0.0806(15) 0.0226(12) 0.0045(12) 0.0150(14)
C10 0.0604(14) 0.0555(13) 0.0983(17) 0.0202(11) 0.0158(12) 0.0005(12)
C11 0.0513(11) 0.0439(10) 0.0688(12) 0.0075(9) 0.0096(9) -0.0036(9)
C12 0.0429(10) 0.0420(9) 0.0368(8) 0.0048(7) 0.0118(7) 0.0049(7)
C13 0.0367(9) 0.0379(9) 0.0501(10) 0.0040(7) 0.0120(7) 0.0069(8)
C14 0.0589(12) 0.0446(11) 0.0673(12) -0.0003(9) 0.0175(10) -0.0022(9)
C15 0.0836(17) 0.0423(12) 0.117(2) -0.0061(11) 0.0391(15) -0.0081(13)
C16 0.0692(16) 0.0487(14) 0.153(3) 0.0128(12) 0.0479(17) 0.0400(17)
C17 0.0558(14) 0.0805(17) 0.1011(18) 0.0085(12) 0.0119(12) 0.0540(15)
C18 0.0563(12) 0.0601(12) 0.0611(12) -0.0037(10) 0.0009(10) 0.0207(10)
C19 0.0715(15) 0.0681(14) 0.0666(13) -0.0176(11) 0.0253(11) -0.0107(11)
C20 0.0529(11) 0.0454(10) 0.0422(9) -0.0032(8) 0.0172(8) 0.0054(8)
C21 0.0588(13) 0.0535(12) 0.0699(12) 0.0029(10) 0.0246(10) 0.0060(10)
C22 0.0590(15) 0.0851(18) 0.111(2) 0.0151(13) 0.0339(14) 0.0259(16)
C23 0.0548(15) 0.132(3) 0.0900(18) -0.0157(17) 0.0133(14) 0.0343(18)
C24 0.0707(17) 0.120(2) 0.0700(15) -0.0420(16) 0.0173(13) -0.0067(14)
N1 0.0580(10) 0.0447(9) 0.0541(9) 0.0191(8) 0.0274(8) 0.0148(7)
N2 0.0495(9) 0.0351(8) 0.0415(8) 0.0091(7) 0.0166(6) 0.0092(6)
N3 0.0564(9) 0.0365(8) 0.0389(8) -0.0015(7) 0.0056(6) -0.0019(6)
N4 0.0663(11) 0.0598(10) 0.0321(8) -0.0081(8) 0.0121(7) -0.0015(7)
O1 0.0683(9) 0.0564(8) 0.0566(8) 0.0213(6) 0.0352(7) 0.0193(6)
O2 0.0704(9) 0.0578(8) 0.0431(7) 0.0036(7) -0.0007(6) -0.0156(6)
O3 0.0936(12) 0.0656(10) 0.0516(9) 0.0181(8) 0.0030(8) 0.0027(7)

loop_
_atom_type_symbol
_atom_type_description
_atom_type_scat_dispersion_real
_atom_type_scat_dispersion_imag
_atom_type_scat_source
C C 0.0033 0.0016 'International Tables Vol C Tables 4.2.6.8 and 6.1.1.4'
H H 0.0000 0.0000 'International Tables Vol C Tables 4.2.6.8 and 6.1.1.4'
N N 0.0061 0.0033 'International Tables Vol C Tables 4.2.6.8 and 6.1.1.4'
O O 0.0106 0.0060 'International Tables Vol C Tables 4.2.6.8 and 6.1.1.4'

loop_
_geom_angle_atom_site_label_1
_geom_angle_atom_site_label_2
_geom_angle_atom_site_label_3
_geom_angle_site_symmetry_1
_geom_angle_site_symmetry_3
_geom_angle
_geom_angle_publ_flag
N1 C1 C13 . . 109.63(13) ?
N1 C1 C4 . . 107.75(12) ?
C13 C1 C4 . . 114.79(13) ?
N1 C1 H7 . . 108.2 ?
C13 C1 H7 . . 108.2 ?
C4 C1 H7 . . 108.2 ?
N3 C2 N2 . . 108.53(13) ?
N3 C2 C12 . . 112.11(12) ?
N2 C2 C12 . . 106.73(12) ?
N3 C2 C4 . . 107.08(12) ?
N2 C2 C4 . . 109.39(12) ?
C12 C2 C4 . . 112.92(13) ?
O1 C3 N1 . . 121.35(15) ?
O1 C3 N2 . . 121.18(15) ?
N1 C3 N2 . . 117.47(14) ?
C1 C4 C2 . . 108.80(13) ?
C1 C4 C5 . . 112.20(12) ?
C2 C4 C5 . . 111.06(12) ?
C1 C4 H8 . . 108.2 ?
C2 C4 H8 . . 108.2 ?
C5 C4 H8 . . 108.2 ?
N4 C5 C20 . . 113.82(14) ?
N4 C5 C4 . . 109.13(13) ?
C20 C5 C4 . . 113.95(13) ?
N4 C5 H6 . . 106.5 ?
C20 C5 H6 . . 106.5 ?
C4 C5 H6 . . 106.5 ?
O2 C6 N3 . . 121.10(17) ?
O2 C6 N4 . . 121.38(15) ?
N3 C6 N4 . . 117.46(15) ?
C8 C7 C12 . . 121.00(19) ?
C8 C7 H19 . . 119.5 ?
C12 C7 H19 . . 119.5 ?
C9 C8 C7 . . 120.2(2) ?
C9 C8 H20 . . 119.9 ?
C7 C8 H20 . . 119.9 ?
C10 C9 C8 . . 119.4(2) ?
C10 C9 H21 . . 120.3 ?
C8 C9 H21 . . 120.3 ?
C9 C10 C11 . . 121.1(2) ?
C9 C10 H22 . . 119.5 ?
C11 C10 H22 . . 119.5 ?
C12 C11 C10 . . 120.20(19) ?
C12 C11 H23 . . 119.9 ?
C10 C11 H23 . . 119.9 ?
C11 C12 C7 . . 118.07(17) ?
C11 C12 C2 . . 122.34(15) ?
C7 C12 C2 . . 119.58(15) ?
C14 C13 C18 . . 118.12(17) ?
C14 C13 C1 . . 121.94(16) ?
C18 C13 C1 . . 119.93(16) ?
C13 C14 C15 . . 120.3(2) ?
C13 C14 H9 . . 119.9 ?
C15 C14 H9 . . 119.9 ?
C16 C15 C14 . . 120.8(2) ?
C16 C15 H12 . . 119.6 ?
C14 C15 H12 . . 119.6 ?
C17 C16 C15 . . 119.6(2) ?
C17 C16 H13 . . 120.2 ?
C15 C16 H13 . . 120.2 ?
C16 C17 C18 . . 119.9(2) ?
C16 C17 H11 . . 120.0 ?
C18 C17 H11 . . 120.0 ?
C17 C18 C13 . . 121.4(2) ?
C17 C18 H10 . . 119.3 ?
C13 C18 H10 . . 119.3 ?
C24 C19 C20 . . 121.4(2) ?
C24 C19 H14 . . 119.3 ?
C20 C19 H14 . . 119.3 ?
C21 C20 C19 . . 117.78(19) ?
C21 C20 C5 . . 123.35(17) ?
C19 C20 C5 . . 118.87(17) ?
C20 C21 C22 . . 120.4(2) ?
C20 C21 H18 . . 119.8 ?
C22 C21 H18 . . 119.8 ?
C23 C22 C21 . . 121.2(2) ?
C23 C22 H17 . . 119.4 ?
C21 C22 H17 . . 119.4 ?
C22 C23 C24 . . 119.5(2) ?
C22 C23 H16 . . 120.2 ?
C24 C23 H16 . . 120.2 ?
C23 C24 C19 . . 119.7(2) ?
C23 C24 H15 . . 120.2 ?
C19 C24 H15 . . 120.2 ?
C3 N1 C1 . . 123.42(14) ?
C3 N1 H5 . . 116.2(13) ?
C1 N1 H5 . . 120.4(13) ?
C3 N2 C2 . . 126.51(14) ?
C3 N2 H24 . . 116.3(12) ?
C2 N2 H24 . . 117.1(12) ?
C6 N3 C2 . . 124.60(15) ?
C6 N3 H4 . . 114.1(12) ?
C2 N3 H4 . . 117.4(12) ?
C6 N4 C5 . . 126.24(14) ?
C6 N4 H3 . . 113.2(14) ?
C5 N4 H3 . . 120.2(14) ?
H2 O3 H1 . . 109(3) ?

loop_
_geom_bond_atom_site_label_1
_geom_bond_atom_site_label_2
_geom_bond_site_symmetry_2
_geom_bond_distance
_geom_bond_publ_flag
C1 N1 . 1.458(2) ?
C1 C13 . 1.512(2) ?
C1 C4 . 1.540(2) ?
C1 H7 . 0.9800 ?
C2 N3 . 1.461(2) ?
C2 N2 . 1.462(2) ?
C2 C12 . 1.536(2) ?
C2 C4 . 1.541(2) ?
C3 O1 . 1.2460(18) ?
C3 N1 . 1.339(2) ?
C3 N2 . 1.345(2) ?
C4 C5 . 1.546(2) ?
C4 H8 . 0.9800 ?
C5 N4 . 1.446(2) ?
C5 C20 . 1.523(2) ?
C5 H6 . 0.9800 ?
C6 O2 . 1.2397(19) ?
C6 N3 . 1.350(2) ?
C6 N4 . 1.351(2) ?
C7 C8 . 1.376(3) ?
C7 C12 . 1.379(2) ?
C7 H19 . 0.9300 ?
C8 C9 . 1.366(3) ?
C8 H20 . 0.9300 ?
C9 C10 . 1.351(3) ?
C9 H21 . 0.9300 ?
C10 C11 . 1.384(3) ?
C10 H22 . 0.9300 ?
C11 C12 . 1.377(2) ?
C11 H23 . 0.9300 ?
C13 C14 . 1.377(2) ?
C13 C18 . 1.384(2) ?
C14 C15 . 1.385(3) ?
C14 H9 . 0.9300 ?
C15 C16 . 1.370(4) ?
C15 H12 . 0.9300 ?
C16 C17 . 1.363(4) ?
C16 H13 . 0.9300 ?
C17 C18 . 1.379(3) ?
C17 H11 . 0.9300 ?
C18 H10 . 0.9300 ?
C19 C24 . 1.385(3) ?
C19 C20 . 1.389(3) ?
C19 H14 . 0.9300 ?
C20 C21 . 1.379(3) ?
C21 C22 . 1.387(3) ?
C21 H18 . 0.9300 ?
C22 C23 . 1.362(4) ?
C22 H17 . 0.9300 ?
C23 C24 . 1.370(4) ?
C23 H16 . 0.9300 ?
C24 H15 . 0.9300 ?
N1 H5 . 0.87(2) ?
N2 H24 . 0.862(19) ?
N3 H4 . 0.93(2) ?
N4 H3 . 0.86(2) ?
O3 H2 . 0.87(3) ?
O3 H1 . 0.94(3) ?

loop_
_geom_hbond_atom_site_label_D
_geom_hbond_atom_site_label_H
_geom_hbond_atom_site_label_A
_geom_hbond_site_symmetry_A
_geom_hbond_distance_DH
_geom_hbond_distance_HA
_geom_hbond_distance_DA
_geom_hbond_angle_DHA
N1 H5 O1 3_655 0.87(2) 2.05(2) 2.9098(19) 169.5(18)
N2 H24 O2 4_565 0.862(19) 2.16(2) 2.9774(19) 157.9(16)
N3 H4 O3 4_565 0.93(2) 1.87(2) 2.787(2) 168.1(18)
O3 H1 O1 1_556 0.94(3) 1.88(3) 2.747(2) 152(3)
O3 H2 O2 . 0.87(3) 1.99(3) 2.751(2) 146(2)

loop_
_geom_torsion_atom_site_label_1
_geom_torsion_atom_site_label_2
_geom_torsion_atom_site_label_3
_geom_torsion_atom_site_label_4
_geom_torsion_site_symmetry_1
_geom_torsion_site_symmetry_2
_geom_torsion_site_symmetry_3
_geom_torsion_site_symmetry_4
_geom_torsion
_geom_torsion_publ_flag
N1 C1 C4 C2 . . . . -57.64(16) ?
C13 C1 C4 C2 . . . . 179.93(13) ?
N1 C1 C4 C5 . . . . 179.05(13) ?
C13 C1 C4 C5 . . . . 56.63(18) ?
N3 C2 C4 C1 . . . . -70.43(15) ?
N2 C2 C4 C1 . . . . 47.01(16) ?
C12 C2 C4 C1 . . . . 165.70(12) ?
N3 C2 C4 C5 . . . . 53.55(17) ?
N2 C2 C4 C5 . . . . 170.99(13) ?
C12 C2 C4 C5 . . . . -70.32(16) ?
C1 C4 C5 N4 . . . . 73.88(17) ?
C2 C4 C5 N4 . . . . -48.15(18) ?
C1 C4 C5 C20 . . . . -157.68(14) ?
C2 C4 C5 C20 . . . . 80.30(17) ?
C12 C7 C8 C9 . . . . 0.9(4) ?
C7 C8 C9 C10 . . . . 0.4(4) ?
C8 C9 C10 C11 . . . . -0.9(4) ?
C9 C10 C11 C12 . . . . 0.1(3) ?
C10 C11 C12 C7 . . . . 1.2(3) ?
C10 C11 C12 C2 . . . . 179.89(17) ?
C8 C7 C12 C11 . . . . -1.7(3) ?
C8 C7 C12 C2 . . . . 179.58(19) ?
N3 C2 C12 C11 . . . . 4.8(2) ?
N2 C2 C12 C11 . . . . -113.91(17) ?
C4 C2 C12 C11 . . . . 125.86(16) ?
N3 C2 C12 C7 . . . . -176.50(16) ?
N2 C2 C12 C7 . . . . 64.79(19) ?
C4 C2 C12 C7 . . . . -55.4(2) ?
N1 C1 C13 C14 . . . . -47.6(2) ?
C4 C1 C13 C14 . . . . 73.77(19) ?
N1 C1 C13 C18 . . . . 130.74(17) ?
C4 C1 C13 C18 . . . . -107.85(18) ?
C18 C13 C14 C15 . . . . -0.3(3) ?
C1 C13 C14 C15 . . . . 178.08(17) ?
C13 C14 C15 C16 . . . . -0.8(3) ?
C14 C15 C16 C17 . . . . 1.0(3) ?
C15 C16 C17 C18 . . . . -0.1(3) ?
C16 C17 C18 C13 . . . . -1.1(3) ?
C14 C13 C18 C17 . . . . 1.3(3) ?
C1 C13 C18 C17 . . . . -177.18(17) ?
C24 C19 C20 C21 . . . . 2.3(3) ?
C24 C19 C20 C5 . . . . -178.68(18) ?
N4 C5 C20 C21 . . . . 12.8(2) ?
C4 C5 C20 C21 . . . . -113.21(18) ?
N4 C5 C20 C19 . . . . -166.15(15) ?
C4 C5 C20 C19 . . . . 67.8(2) ?
C19 C20 C21 C22 . . . . -2.4(3) ?
C5 C20 C21 C22 . . . . 178.66(17) ?
C20 C21 C22 C23 . . . . 0.4(3) ?
C21 C22 C23 C24 . . . . 1.6(4) ?
C22 C23 C24 C19 . . . . -1.7(4) ?
C20 C19 C24 C23 . . . . -0.3(3) ?
O1 C3 N1 C1 . . . . 173.66(17) ?
N2 C3 N1 C1 . . . . -6.2(3) ?
C13 C1 N1 C3 . . . . 164.44(16) ?
C4 C1 N1 C3 . . . . 38.9(2) ?
O1 C3 N2 C2 . . . . 173.39(16) ?
N1 C3 N2 C2 . . . . -6.7(3) ?
N3 C2 N2 C3 . . . . 100.86(18) ?
C12 C2 N2 C3 . . . . -138.12(16) ?
C4 C2 N2 C3 . . . . -15.7(2) ?
O2 C6 N3 C2 . . . . -169.06(15) ?
N4 C6 N3 C2 . . . . 13.7(2) ?
N2 C2 N3 C6 . . . . -155.76(15) ?
C12 C2 N3 C6 . . . . 86.60(19) ?
C4 C2 N3 C6 . . . . -37.8(2) ?
O2 C6 N4 C5 . . . . 176.39(16) ?
N3 C6 N4 C5 . . . . -6.4(3) ?
C20 C5 N4 C6 . . . . -103.71(19) ?
C4 C5 N4 C6 . . . . 24.8(2) ?
